data_7103796
loop_
_publ_author_name
'Liu, Jia-Cheng'
'Ishizuka, Tomoya'
'Osuka, Atsuhiro'
'Furuta, Hiroyuki'

_publ_section_title
;
 Modulation of axial coordination in N-confused porphyrin--antimony(V)
 dibromide complex by proton stimulus
;
_journal_coden_ASTM CHCOFS
_journal_issue 15
_journal_name_full
;
 Chemical Communications (Cambridge, United Kingdom)
;
_journal_page_first 1908
_journal_page_last 1909
_journal_paper_doi 10.1039/b301539b
_journal_year 2003
_chemical_formula_moiety 'C45.50 H29.50 Br5 Cl4.50 N4 Sb '
_chemical_formula_sum 'C45.5 H29.5 Br5 Cl4.5 N4 Sb'
_chemical_formula_weight 1313.07
_space_group_IT_number 14
_symmetry_cell_setting monoclinic
_symmetry_Int_Tables_number 14
_symmetry_space_group_name_Hall '-P 2yn'
_symmetry_space_group_name_H-M 'P 1 21/n 1'
_cell_angle_alpha 90
_cell_angle_beta 90.0793(6)
_cell_angle_gamma 90
_cell_formula_units_Z 8
_cell_length_a 22.5586(3)
_cell_length_b 17.5209(3)
_cell_length_c 22.9152(4)
_cell_measurement_reflns_used 113471
_cell_measurement_temperature 123.2
_cell_measurement_theta_max 27.5
_cell_measurement_theta_min 1.2
_cell_volume 9057.2(3)
_computing_data_reduction CrystalStructure
_computing_publication_material 'teXsan Ver. 1.11'
_computing_structure_refinement CRYSTALS
_computing_structure_solution SIR97
_diffrn_measured_fraction_theta_full 0.9938
_diffrn_measured_fraction_theta_max 0.9938
_diffrn_radiation_type 'Mo K\a'
_diffrn_radiation_wavelength 0.7107
_diffrn_reflns_av_R_equivalents 0.051
_diffrn_reflns_limit_h_max 26
_diffrn_reflns_limit_h_min -29
_diffrn_reflns_limit_k_max 22
_diffrn_reflns_limit_k_min -22
_diffrn_reflns_limit_l_max 29
_diffrn_reflns_limit_l_min -29
_diffrn_reflns_number 79395
_diffrn_reflns_theta_full 27.45
_diffrn_reflns_theta_max 27.45
_exptl_absorpt_coefficient_mu 5.337
_exptl_absorpt_correction_type none
_exptl_crystal_colour violet
_exptl_crystal_density_diffrn 1.926
_exptl_crystal_density_method 'not measured'
_exptl_crystal_description prism
_exptl_crystal_size_max 0.350
_exptl_crystal_size_mid 0.200
_exptl_crystal_size_min 0.200
_refine_diff_density_max 3.75
_refine_diff_density_min -2.44
_refine_ls_extinction_method none
_refine_ls_goodness_of_fit_ref 1.191
_refine_ls_hydrogen_treatment refall
_refine_ls_number_parameters 1080
_refine_ls_number_reflns 13346
_refine_ls_R_factor_gt 0.0580
_refine_ls_shift/su_max 0.0000
_refine_ls_structure_factor_coef F
_refine_ls_weighting_details 'w = 1/[\s^2^(Fo^2^) + (0.05000(Max(Fo^2^,0) + 2Fc^2^)/3)^2^]'
_refine_ls_weighting_scheme calc
_refine_ls_wR_factor_ref 0.0770
_reflns_number_gt 13346
_reflns_number_total 20581
_reflns_threshold_expression F^2^>2.0\s(F^2^)
_cod_data_source_file b301539b.txt
_cod_data_source_block TPP-SbBr2-Br3
_cod_original_formula_sum 'C45.50 H29.50 Br5 Cl4.50 N4 Sb '
_cod_database_code 7103796

loop_
_symmetry_equiv_pos_as_xyz
x,y,z
1/2-x,1/2+y,1/2-z
-x,-y,-z
1/2+x,1/2-y,1/2+z

loop_
_atom_site_label
_atom_site_type_symbol
_atom_site_fract_x
_atom_site_fract_y
_atom_site_fract_z
_atom_site_U_iso_or_equiv
_atom_site_adp_type
_atom_site_occupancy
_atom_site_calc_flag
_atom_site_refinement_flags
_atom_site_disorder_assembly
_atom_site_disorder_group
Sb(1) Sb 0.42399(3) 0.24204(4) -0.33427(3) 0.0170(2) Uani 1.00 d . . .
Sb(2) Sb 0.42221(3) 0.22372(4) 0.16887(3) 0.0139(1) Uani 1.00 d . . .
Br(1) Br 0.46620(4) 0.12157(6) -0.37782(5) 0.0229(3) Uani 1.00 d . . .
Br(2) Br 0.37775(4) 0.35736(7) -0.28800(5) 0.0265(3) Uani 1.00 d . . .
Br(3) Br 0.38017(4) 0.10424(6) 0.12312(4) 0.0193(2) Uani 1.00 d . . .
Br(4) Br 0.46341(4) 0.34432(6) 0.21254(4) 0.0199(2) Uani 1.00 d . . .
Br(5) Br 0.67999(7) 0.0978(1) -0.07483(7) 0.0704(6) Uani 1.00 d . . .
Br(6) Br 0.67453(5) 0.2429(1) -0.08077(5) 0.0563(4) Uani 1.00 d . . .
Br(7) Br 0.67141(8) 0.3886(1) -0.08586(8) 0.0803(7) Uani 1.00 d . . .
Br(8) Br 0.09019(6) -0.73962(7) -0.19023(5) 0.0364(3) Uani 1.00 d . . .
Br(9) Br 0.09067(4) -0.72597(6) -0.07872(5) 0.0261(3) Uani 1.00 d . . .
Br(10) Br 0.09260(6) -0.70669(8) 0.02929(6) 0.0378(3) Uani 1.00 d . . .
Cl(1) Cl 0.7275(2) -0.2209(2) -0.0218(2) 0.0517(9) Uiso 1.00 d . . .
Cl(2) Cl 0.7917(2) -0.0820(3) -0.0082(2) 0.066(1) Uiso 1.00 d . . .
Cl(3) Cl 0.7607(2) -0.1720(2) 0.0939(2) 0.0459(8) Uiso 1.00 d . . .
Cl(4) Cl 0.1517(1) -0.5270(2) -0.1336(2) 0.0423(7) Uiso 1.00 d . . .
Cl(5) Cl 0.2566(2) -0.5959(2) -0.1827(2) 0.0577(10) Uiso 1.00 d . . .
Cl(6) Cl 0.2349(1) -0.6067(2) -0.0590(1) 0.0412(7) Uiso 1.00 d . . .
Cl(7) Cl 0.0215(2) -0.9868(2) -0.1951(2) 0.0532(9) Uiso 1.00 d . . .
Cl(8) Cl 0.1466(2) -0.9475(2) -0.1992(2) 0.0525(9) Uiso 1.00 d . . .
Cl(9) Cl 0.0914(2) -0.9752(3) -0.0891(2) 0.067(1) Uiso 1.00 d . . .
N(1) N 0.3586(3) 0.2419(6) -0.3983(4) 0.024(2) Uani 1.00 d . . .
N(2) N 0.4769(3) 0.3104(5) -0.3868(4) 0.020(2) Uani 1.00 d . . .
N(3) N 0.4893(3) 0.2439(5) -0.2705(3) 0.018(2) Uani 1.00 d . . .
N(4) N 0.3717(3) 0.1741(5) -0.2805(3) 0.020(2) Uani 1.00 d . . .
N(5) N 0.3672(3) 0.2948(5) 0.1192(4) 0.017(2) Uani 1.00 d . . .
N(6) N 0.4864(3) 0.2285(5) 0.1041(3) 0.016(2) Uani 1.00 d . . .
N(7) N 0.4769(3) 0.1534(5) 0.2181(3) 0.018(2) Uani 1.00 d . . .
N(8) N 0.3583(3) 0.2189(5) 0.2345(3) 0.016(2) Uani 1.00 d . . .
C(1) C 0.3034(4) 0.2061(7) -0.3933(5) 0.026(3) Uani 1.00 d . . .
C(2) C 0.2717(4) 0.2225(7) -0.4454(5) 0.031(3) Uani 1.00 d . . .
C(3) C 0.3080(5) 0.2638(7) -0.4824(5) 0.032(3) Uani 1.00 d . . .
C(4) C 0.3614(4) 0.2774(6) -0.4518(4) 0.023(3) Uani 1.00 d . . .
C(5) C 0.4098(4) 0.3211(6) -0.4731(4) 0.021(3) Uani 1.00 d . . .
C(6) C 0.4616(4) 0.3370(6) -0.4417(4) 0.018(2) Uani 1.00 d . . .
C(7) C 0.5073(4) 0.3881(6) -0.4611(5) 0.023(3) Uani 1.00 d . . .
C(8) C 0.5478(4) 0.3925(6) -0.4168(5) 0.022(3) Uani 1.00 d . . .
C(9) C 0.5301(4) 0.3452(6) -0.3703(4) 0.017(2) Uani 1.00 d . . .
C(10) C 0.5596(4) 0.3348(6) -0.3170(4) 0.017(2) Uani 1.00 d . . .
C(11) C 0.5400(4) 0.2882(6) -0.2713(4) 0.015(2) Uani 1.00 d . . .
C(12) C 0.5696(4) 0.2782(6) -0.2155(5) 0.023(3) Uani 1.00 d . . .
C(13) C 0.5365(4) 0.2314(6) -0.1834(4) 0.021(3) Uani 1.00 d . . .
C(14) C 0.4856(4) 0.2077(6) -0.2160(4) 0.018(2) Uani 1.00 d . . .
C(15) C 0.4401(4) 0.1602(6) -0.1968(4) 0.017(2) Uani 1.00 d . . .
C(16) C 0.3874(4) 0.1445(6) -0.2280(4) 0.019(2) Uani 1.00 d . . .
C(17) C 0.3403(4) 0.0959(6) -0.2088(4) 0.020(3) Uani 1.00 d . . .
C(18) C 0.2964(4) 0.0986(6) -0.2492(4) 0.022(3) Uani 1.00 d . . .
C(19) C 0.3142(4) 0.1467(6) -0.2955(4) 0.020(3) Uani 1.00 d . . .
C(20) C 0.2829(4) 0.1636(6) -0.3468(5) 0.023(3) Uani 1.00 d . . .
C(21) C 0.4037(4) 0.3500(6) -0.5340(4) 0.021(3) Uani 1.00 d . . .
C(22) C 0.3595(4) 0.4030(6) -0.5491(5) 0.024(3) Uani 1.00 d . . .
C(23) C 0.3531(5) 0.4248(6) -0.6064(5) 0.028(3) Uani 1.00 d . . .
C(24) C 0.3879(4) 0.3934(6) -0.6486(5) 0.025(3) Uani 1.00 d . . .
C(25) C 0.4315(5) 0.3409(7) -0.6340(5) 0.031(3) Uani 1.00 d . . .
C(26) C 0.4399(5) 0.3192(7) -0.5769(5) 0.024(3) Uani 1.00 d . . .
C(27) C 0.6179(4) 0.3741(6) -0.3093(4) 0.018(2) Uani 1.00 d . . .
C(28) C 0.6651(4) 0.3559(6) -0.3462(5) 0.023(3) Uani 1.00 d . . .
C(29) C 0.7201(5) 0.3874(6) -0.3366(5) 0.030(3) Uani 1.00 d . . .
C(30) C 0.7300(5) 0.4364(7) -0.2899(5) 0.030(3) Uani 1.00 d . . .
C(31) C 0.6840(5) 0.4556(7) -0.2538(5) 0.031(3) Uani 1.00 d . . .
C(32) C 0.6270(5) 0.4254(6) -0.2621(5) 0.025(3) Uani 1.00 d . . .
C(33) C 0.4473(4) 0.1300(6) -0.1371(4) 0.018(2) Uani 1.00 d . . .
C(34) C 0.4976(5) 0.0881(6) -0.1216(5) 0.025(3) Uani 1.00 d . . .
C(35) C 0.5082(5) 0.0708(6) -0.0640(5) 0.027(3) Uani 1.00 d . . .
C(36) C 0.4681(5) 0.0922(6) -0.0220(5) 0.028(3) Uani 1.00 d . . .
C(37) C 0.4172(5) 0.1296(6) -0.0368(5) 0.027(3) Uani 1.00 d . . .
C(38) C 0.4069(5) 0.1504(6) -0.0943(4) 0.024(3) Uani 1.00 d . . .
C(39) C 0.2206(4) 0.1371(6) -0.3518(4) 0.020(3) Uani 1.00 d . . .
C(40) C 0.1770(4) 0.1686(7) -0.3160(5) 0.027(3) Uani 1.00 d . . .
C(41) C 0.1176(5) 0.1510(7) -0.3259(5) 0.033(3) Uani 1.00 d . . .
C(42) C 0.1019(5) 0.1008(7) -0.3687(5) 0.028(3) Uani 1.00 d . . .
C(43) C 0.1448(5) 0.0664(7) -0.4035(5) 0.030(3) Uani 1.00 d . . .
C(44) C 0.2040(5) 0.0853(7) -0.3953(5) 0.028(3) Uani 1.00 d . . .
C(45) C 0.3160(4) 0.3291(6) 0.1407(4) 0.017(2) Uani 1.00 d . . .
C(46) C 0.3024(4) 0.3905(6) 0.1021(4) 0.020(3) Uani 1.00 d . . .
C(47) C 0.3434(4) 0.3940(6) 0.0593(5) 0.021(3) Uani 1.00 d . . .
C(48) C 0.3863(4) 0.3341(6) 0.0701(4) 0.016(2) Uani 1.00 d . . .
C(49) C 0.4370(4) 0.3210(6) 0.0372(4) 0.016(2) Uani 1.00 d . . .
C(50) C 0.4837(4) 0.2722(6) 0.0525(4) 0.016(2) Uani 1.00 d . . .
C(51) C 0.5376(4) 0.2589(6) 0.0215(4) 0.018(2) Uani 1.00 d . . .
C(52) C 0.5711(4) 0.2110(6) 0.0516(4) 0.021(3) Uani 1.00 d . . .
C(53) C 0.5399(4) 0.1897(6) 0.1037(4) 0.017(2) Uani 1.00 d . . .
C(54) C 0.5600(4) 0.1391(6) 0.1475(4) 0.019(3) Uani 1.00 d . . .
C(55) C 0.5293(4) 0.1200(6) 0.1990(4) 0.019(3) Uani 1.00 d . . .
C(56) C 0.5461(4) 0.0645(6) 0.2393(5) 0.022(3) Uani 1.00 d . . .
C(57) C 0.5056(5) 0.0620(6) 0.2833(5) 0.022(3) Uani 1.00 d . . .
C(58) C 0.4611(4) 0.1185(6) 0.2703(4) 0.018(2) Uani 1.00 d . . .
C(59) C 0.4100(4) 0.1318(6) 0.3039(4) 0.016(2) Uani 1.00 d . . .
C(60) C 0.3622(4) 0.1785(6) 0.2855(4) 0.017(2) Uani 1.00 d . . .
C(61) C 0.3094(4) 0.1911(6) 0.3185(5) 0.022(3) Uani 1.00 d . . .
C(62) C 0.2735(4) 0.2383(6) 0.2863(4) 0.022(3) Uani 1.00 d . . .
C(63) C 0.3044(4) 0.2587(6) 0.2336(4) 0.016(2) Uani 1.00 d . . .
C(64) C 0.2858(4) 0.3089(6) 0.1920(4) 0.017(2) Uani 1.00 d . . .
C(65) C 0.4444(4) 0.3599(6) -0.0202(5) 0.021(3) Uani 1.00 d . . .
C(66) C 0.4032(5) 0.3456(6) -0.0649(5) 0.026(3) Uani 1.00 d . . .
C(67) C 0.4115(6) 0.3738(7) -0.1202(5) 0.035(3) Uani 1.00 d . . .
C(68) C 0.4603(6) 0.4192(8) -0.1315(5) 0.040(4) Uani 1.00 d . . .
C(69) C 0.5009(6) 0.4363(8) -0.0879(5) 0.038(4) Uani 1.00 d . . .
C(70) C 0.4916(5) 0.4069(6) -0.0327(5) 0.027(3) Uani 1.00 d . . .
C(71) C 0.6188(4) 0.1022(6) 0.1371(4) 0.018(2) Uani 1.00 d . . .
C(72) C 0.6274(4) 0.0558(6) 0.0892(5) 0.022(3) Uani 1.00 d . . .
C(73) C 0.6837(5) 0.0266(7) 0.0768(5) 0.029(3) Uani 1.00 d . . .
C(74) C 0.7308(5) 0.0441(7) 0.1136(5) 0.032(3) Uani 1.00 d . . .
C(75) C 0.7219(5) 0.0886(7) 0.1626(5) 0.029(3) Uani 1.00 d . . .
C(76) C 0.6668(4) 0.1176(7) 0.1757(5) 0.024(3) Uani 1.00 d . . .
C(77) C 0.4070(4) 0.0948(6) 0.3624(4) 0.017(2) Uani 1.00 d . . .
C(78) C 0.4532(5) 0.1100(6) 0.4017(4) 0.024(3) Uani 1.00 d . . .
C(79) C 0.4511(5) 0.0783(7) 0.4563(5) 0.035(3) Uani 1.00 d . . .
C(80) C 0.4057(6) 0.0307(8) 0.4736(5) 0.038(4) Uani 1.00 d . . .
C(81) C 0.3597(5) 0.0165(7) 0.4337(5) 0.032(3) Uani 1.00 d . . .
C(82) C 0.3607(5) 0.0477(6) 0.3789(5) 0.024(3) Uani 1.00 d . . .
C(83) C 0.2261(4) 0.3460(6) 0.2020(4) 0.016(2) Uani 1.00 d . . .
C(84) C 0.2129(4) 0.3839(6) 0.2537(5) 0.022(3) Uani 1.00 d . . .
C(85) C 0.1565(5) 0.4132(6) 0.2642(5) 0.025(3) Uani 1.00 d . . .
C(86) C 0.1121(5) 0.4041(6) 0.2229(5) 0.026(3) Uani 1.00 d . . .
C(87) C 0.1247(4) 0.3681(6) 0.1707(5) 0.026(3) Uani 1.00 d . . .
C(88) C 0.1822(4) 0.3397(6) 0.1594(5) 0.022(3) Uani 1.00 d . . .
C(89) C 0.7822(6) -0.1755(8) 0.0200(6) 0.042(3) Uiso 1.00 d . . .
C(90) C 0.2014(5) -0.6056(7) -0.1288(5) 0.036(3) Uiso 1.00 d . . .
C(91) C 0.0807(5) -0.9382(8) -0.1587(6) 0.039(3) Uiso 1.00 d . . .
H(1) H 0.2322 0.2068 -0.4536 0.037 Uiso 1.00 calc . . .
H(2) H 0.2991 0.2806 -0.5209 0.039 Uiso 1.00 calc . . .
H(3) H 0.5091 0.4135 -0.4977 0.027 Uiso 1.00 calc . . .
H(4) H 0.5823 0.4235 -0.4175 0.026 Uiso 1.00 calc . . .
H(5) H 0.6062 0.3007 -0.2045 0.028 Uiso 1.00 calc . . .
H(6) H 0.5451 0.2161 -0.1445 0.025 Uiso 1.00 calc . . .
H(7) H 0.3401 0.0666 -0.1740 0.024 Uiso 1.00 calc . . .
H(8) H 0.2595 0.0726 -0.2471 0.026 Uiso 1.00 calc . . .
H(9) H 0.3356 0.4256 -0.5197 0.029 Uiso 1.00 calc . . .
H(10) H 0.3235 0.4609 -0.6168 0.033 Uiso 1.00 calc . . .
H(11) H 0.3823 0.4073 -0.6883 0.030 Uiso 1.00 calc . . .
H(12) H 0.4557 0.3194 -0.6636 0.037 Uiso 1.00 calc . . .
H(13) H 0.4700 0.2836 -0.5669 0.029 Uiso 1.00 calc . . .
H(14) H 0.6590 0.3207 -0.3772 0.027 Uiso 1.00 calc . . .
H(15) H 0.7516 0.3766 -0.3629 0.036 Uiso 1.00 calc . . .
H(16) H 0.7684 0.4566 -0.2826 0.036 Uiso 1.00 calc . . .
H(17) H 0.6907 0.4892 -0.2220 0.037 Uiso 1.00 calc . . .
H(18) H 0.5951 0.4397 -0.2374 0.031 Uiso 1.00 calc . . .
H(19) H 0.5241 0.0709 -0.1509 0.030 Uiso 1.00 calc . . .
H(20) H 0.5435 0.0446 -0.0533 0.033 Uiso 1.00 calc . . .
H(21) H 0.4757 0.0803 0.0177 0.033 Uiso 1.00 calc . . .
H(22) H 0.3892 0.1426 -0.0075 0.033 Uiso 1.00 calc . . .
H(23) H 0.3723 0.1780 -0.1049 0.028 Uiso 1.00 calc . . .
H(24) H 0.1881 0.2012 -0.2847 0.032 Uiso 1.00 calc . . .
H(25) H 0.0880 0.1757 -0.3033 0.040 Uiso 1.00 calc . . .
H(26) H 0.0612 0.0887 -0.3746 0.034 Uiso 1.00 calc . . .
H(27) H 0.1337 0.0302 -0.4324 0.036 Uiso 1.00 calc . . .
H(28) H 0.2333 0.0622 -0.4193 0.033 Uiso 1.00 calc . . .
H(29) H 0.2695 0.4241 0.1060 0.024 Uiso 1.00 calc . . .
H(30) H 0.3443 0.4298 0.0282 0.025 Uiso 1.00 calc . . .
H(31) H 0.5478 0.2808 -0.0151 0.022 Uiso 1.00 calc . . .
H(32) H 0.6095 0.1932 0.0411 0.025 Uiso 1.00 calc . . .
H(33) H 0.5805 0.0335 0.2362 0.026 Uiso 1.00 calc . . .
H(34) H 0.5065 0.0286 0.3159 0.026 Uiso 1.00 calc . . .
H(35) H 0.3009 0.1716 0.3563 0.027 Uiso 1.00 calc . . .
H(36) H 0.2344 0.2538 0.2961 0.026 Uiso 1.00 calc . . .
H(37) H 0.3693 0.3153 -0.0566 0.031 Uiso 1.00 calc . . .
H(38) H 0.3840 0.3623 -0.1504 0.042 Uiso 1.00 calc . . .
H(39) H 0.4659 0.4397 -0.1694 0.048 Uiso 1.00 calc . . .
H(40) H 0.5347 0.4667 -0.0960 0.045 Uiso 1.00 calc . . .
H(41) H 0.5191 0.4184 -0.0026 0.033 Uiso 1.00 calc . . .
H(42) H 0.5950 0.0430 0.0646 0.026 Uiso 1.00 calc . . .
H(43) H 0.6901 -0.0050 0.0437 0.034 Uiso 1.00 calc . . .
H(44) H 0.7696 0.0269 0.1047 0.039 Uiso 1.00 calc . . .
H(45) H 0.7540 0.0981 0.1885 0.035 Uiso 1.00 calc . . .
H(46) H 0.6610 0.1479 0.2096 0.029 Uiso 1.00 calc . . .
H(47) H 0.4860 0.1404 0.3900 0.029 Uiso 1.00 calc . . .
H(48) H 0.4821 0.0887 0.4833 0.042 Uiso 1.00 calc . . .
H(49) H 0.4047 0.0101 0.5120 0.045 Uiso 1.00 calc . . .
H(50) H 0.3281 -0.0163 0.4448 0.038 Uiso 1.00 calc . . .
H(51) H 0.3303 0.0362 0.3516 0.028 Uiso 1.00 calc . . .
H(52) H 0.2432 0.3904 0.2821 0.027 Uiso 1.00 calc . . .
H(53) H 0.1488 0.4397 0.2995 0.030 Uiso 1.00 calc . . .
H(54) H 0.0733 0.4227 0.2304 0.031 Uiso 1.00 calc . . .
H(55) H 0.0948 0.3623 0.1417 0.031 Uiso 1.00 calc . . .
H(56) H 0.1909 0.3153 0.1235 0.026 Uiso 1.00 calc . . .
H(57) H 0.8185 -0.2027 0.0166 0.050 Uiso 1.00 calc . . .
H(58) H 0.1802 -0.6518 -0.1350 0.043 Uiso 1.00 calc . . .
H(59) H 0.0708 -0.8857 -0.1556 0.047 Uiso 1.00 calc . . .

loop_
_atom_site_aniso_label
_atom_site_aniso_U_11
_atom_site_aniso_U_22
_atom_site_aniso_U_33
_atom_site_aniso_U_12
_atom_site_aniso_U_13
_atom_site_aniso_U_23
Sb(1) 0.0106(3) 0.0278(4) 0.0126(3) -0.0032(3) -0.0014(2) 0.0059(3)
Sb(2) 0.0106(3) 0.0209(3) 0.0104(3) 0.0013(3) 0.0003(2) 0.0023(3)
Br(1) 0.0193(5) 0.0289(6) 0.0206(5) -0.0045(4) -0.0008(4) 0.0020(5)
Br(2) 0.0201(5) 0.0348(6) 0.0247(6) 0.0053(5) 0.0032(4) 0.0031(5)
Br(3) 0.0177(5) 0.0225(5) 0.0176(5) -0.0012(4) 0.0004(4) -0.0003(4)
Br(4) 0.0169(5) 0.0268(5) 0.0162(5) -0.0024(4) -0.0001(4) -0.0014(4)
Br(5) 0.0474(9) 0.130(2) 0.0339(8) -0.0196(10) -0.0034(7) 0.0137(9)
Br(6) 0.0199(5) 0.132(2) 0.0171(6) -0.0025(7) -0.0007(4) 0.0046(8)
Br(7) 0.060(1) 0.126(2) 0.055(1) 0.020(1) 0.0045(8) -0.001(1)
Br(8) 0.0498(7) 0.0295(6) 0.0299(7) 0.0012(6) -0.0127(5) -0.0022(5)
Br(9) 0.0210(5) 0.0268(6) 0.0306(6) 0.0016(4) -0.0023(4) 0.0010(5)
Br(10) 0.0397(7) 0.0436(7) 0.0301(7) 0.0064(6) 0.0087(5) -0.0014(6)
N(1) 0.012(4) 0.045(6) 0.014(4) -0.010(4) -0.005(3) 0.010(4)
N(2) 0.014(4) 0.028(5) 0.018(4) -0.006(4) 0.001(3) 0.002(4)
N(3) 0.018(4) 0.026(5) 0.009(4) -0.001(4) 0.000(3) 0.005(4)
N(4) 0.016(4) 0.036(5) 0.009(4) -0.002(4) 0.002(3) 0.009(4)
N(5) 0.016(4) 0.020(4) 0.015(4) 0.004(3) -0.004(3) 0.002(3)
N(6) 0.010(4) 0.022(4) 0.015(4) 0.000(3) -0.003(3) 0.000(4)
N(7) 0.014(4) 0.029(5) 0.012(4) 0.002(4) -0.003(3) 0.004(4)
N(8) 0.008(3) 0.027(5) 0.013(4) 0.001(3) 0.003(3) 0.002(4)
C(1) 0.016(5) 0.041(7) 0.022(6) -0.004(5) -0.002(4) 0.006(5)
C(2) 0.012(4) 0.060(8) 0.021(6) -0.015(5) -0.013(4) 0.014(6)
C(3) 0.025(5) 0.047(7) 0.025(6) -0.009(5) -0.012(5) 0.015(6)
C(4) 0.019(5) 0.036(6) 0.014(5) -0.001(5) -0.002(4) 0.008(5)
C(5) 0.019(5) 0.027(6) 0.017(5) 0.000(4) 0.001(4) 0.002(4)
C(6) 0.018(5) 0.027(6) 0.009(5) 0.004(4) 0.003(4) 0.004(4)
C(7) 0.023(5) 0.025(6) 0.020(6) 0.000(4) 0.004(4) 0.004(5)
C(8) 0.016(5) 0.028(6) 0.022(6) -0.012(4) -0.005(4) 0.003(5)
C(9) 0.011(4) 0.021(5) 0.019(5) 0.000(4) -0.003(4) 0.001(4)
C(10) 0.015(4) 0.021(5) 0.016(5) -0.001(4) 0.000(4) -0.006(4)
C(11) 0.008(4) 0.022(5) 0.016(5) 0.000(4) -0.001(4) 0.002(4)
C(12) 0.015(5) 0.030(6) 0.025(6) 0.003(4) -0.006(4) 0.002(5)
C(13) 0.027(5) 0.022(5) 0.015(5) -0.005(4) -0.009(4) 0.000(4)
C(14) 0.017(5) 0.023(5) 0.015(5) 0.005(4) 0.001(4) 0.002(4)
C(15) 0.019(5) 0.024(5) 0.009(5) -0.003(4) 0.002(4) 0.002(4)
C(16) 0.011(4) 0.032(6) 0.014(5) 0.000(4) -0.002(4) 0.007(4)
C(17) 0.018(5) 0.031(6) 0.011(5) -0.004(4) 0.000(4) 0.002(4)
C(18) 0.014(5) 0.031(6) 0.019(5) -0.006(4) 0.005(4) 0.003(5)
C(19) 0.010(4) 0.030(6) 0.019(5) -0.005(4) -0.003(4) 0.003(5)
C(20) 0.020(5) 0.026(6) 0.022(6) 0.000(4) 0.004(4) 0.001(5)
C(21) 0.024(5) 0.023(5) 0.017(5) -0.005(4) -0.004(4) 0.007(4)
C(22) 0.019(5) 0.032(6) 0.021(6) 0.003(5) 0.002(4) 0.004(5)
C(23) 0.029(6) 0.029(6) 0.024(6) 0.006(5) -0.007(5) 0.006(5)
C(24) 0.024(5) 0.036(6) 0.013(5) -0.007(5) -0.004(4) 0.010(5)
C(25) 0.031(6) 0.041(7) 0.020(6) 0.002(5) 0.006(5) 0.000(5)
C(26) 0.023(5) 0.033(6) 0.016(5) 0.006(5) -0.001(4) 0.005(5)
C(27) 0.011(4) 0.026(5) 0.017(5) -0.005(4) -0.004(4) 0.004(4)
C(28) 0.023(5) 0.020(5) 0.026(6) -0.001(4) -0.006(4) -0.002(5)
C(29) 0.016(5) 0.028(6) 0.045(8) -0.003(5) 0.005(5) 0.010(5)
C(30) 0.018(5) 0.030(6) 0.040(7) -0.005(5) -0.012(5) 0.009(5)
C(31) 0.039(7) 0.026(6) 0.027(6) -0.010(5) -0.017(5) 0.001(5)
C(32) 0.021(5) 0.034(6) 0.022(6) -0.004(5) -0.002(4) 0.000(5)
C(33) 0.014(4) 0.025(5) 0.013(5) -0.005(4) -0.004(4) 0.005(4)
C(34) 0.025(5) 0.026(6) 0.025(6) -0.001(5) -0.001(4) 0.003(5)
C(35) 0.025(5) 0.025(6) 0.032(7) -0.002(5) -0.007(5) 0.010(5)
C(36) 0.034(6) 0.029(6) 0.021(6) -0.008(5) -0.009(5) 0.008(5)
C(37) 0.034(6) 0.030(6) 0.017(6) -0.002(5) 0.000(5) 0.000(5)
C(38) 0.032(6) 0.026(6) 0.013(5) 0.000(5) 0.001(4) 0.003(4)
C(39) 0.012(4) 0.030(6) 0.017(5) -0.005(4) -0.001(4) 0.007(4)
C(40) 0.021(5) 0.036(6) 0.023(6) -0.005(5) -0.005(4) -0.006(5)
C(41) 0.017(5) 0.045(7) 0.038(7) 0.002(5) 0.002(5) -0.005(6)
C(42) 0.015(5) 0.033(6) 0.038(7) -0.005(5) -0.007(5) -0.001(5)
C(43) 0.024(6) 0.036(7) 0.030(7) -0.009(5) -0.001(5) -0.003(5)
C(44) 0.022(5) 0.039(7) 0.023(6) 0.009(5) -0.005(4) -0.001(5)
C(45) 0.010(4) 0.026(5) 0.014(5) -0.003(4) -0.001(4) -0.006(4)
C(46) 0.021(5) 0.023(5) 0.016(5) 0.004(4) 0.000(4) 0.006(4)
C(47) 0.021(5) 0.020(5) 0.022(6) 0.004(4) -0.007(4) 0.003(4)
C(48) 0.015(4) 0.025(5) 0.008(5) 0.001(4) -0.004(4) 0.001(4)
C(49) 0.016(4) 0.020(5) 0.013(5) -0.004(4) -0.004(4) 0.001(4)
C(50) 0.014(4) 0.021(5) 0.013(5) -0.005(4) 0.000(4) 0.001(4)
C(51) 0.020(5) 0.021(5) 0.014(5) 0.006(4) 0.003(4) 0.000(4)
C(52) 0.019(5) 0.025(6) 0.019(5) 0.000(4) 0.007(4) -0.002(4)
C(53) 0.014(4) 0.024(5) 0.012(5) 0.001(4) 0.001(4) 0.002(4)
C(54) 0.021(5) 0.020(5) 0.016(5) 0.000(4) 0.001(4) 0.000(4)
C(55) 0.019(5) 0.024(5) 0.013(5) -0.002(4) 0.003(4) -0.001(4)
C(56) 0.020(5) 0.022(5) 0.022(6) 0.010(4) -0.002(4) 0.002(4)
C(57) 0.029(5) 0.016(5) 0.021(6) -0.001(4) 0.002(4) 0.007(4)
C(58) 0.020(5) 0.024(5) 0.011(5) -0.002(4) -0.003(4) 0.001(4)
C(59) 0.013(4) 0.023(5) 0.013(5) -0.003(4) 0.000(4) 0.002(4)
C(60) 0.013(4) 0.023(5) 0.015(5) -0.004(4) 0.002(4) 0.001(4)
C(61) 0.019(5) 0.031(6) 0.017(5) -0.001(4) 0.005(4) 0.002(5)
C(62) 0.014(4) 0.031(6) 0.020(5) 0.002(4) 0.007(4) 0.005(5)
C(63) 0.008(4) 0.020(5) 0.020(5) -0.003(4) 0.004(4) 0.000(4)
C(64) 0.009(4) 0.023(5) 0.019(5) -0.002(4) -0.003(4) -0.004(4)
C(65) 0.022(5) 0.023(5) 0.019(5) 0.009(4) 0.002(4) 0.002(4)
C(66) 0.026(5) 0.029(6) 0.024(6) 0.007(5) 0.001(5) 0.003(5)
C(67) 0.044(7) 0.041(7) 0.019(6) 0.019(6) -0.009(5) 0.002(5)
C(68) 0.047(8) 0.049(8) 0.023(7) 0.018(6) 0.016(6) 0.015(6)
C(69) 0.037(7) 0.043(8) 0.033(7) 0.005(6) 0.015(6) 0.015(6)
C(70) 0.026(5) 0.032(6) 0.023(6) 0.002(5) 0.005(5) 0.009(5)
C(71) 0.010(4) 0.024(5) 0.020(5) 0.000(4) 0.004(4) 0.005(4)
C(72) 0.016(5) 0.029(6) 0.022(6) 0.002(4) -0.002(4) 0.007(5)
C(73) 0.029(6) 0.034(6) 0.024(6) 0.011(5) 0.007(5) 0.007(5)
C(74) 0.017(5) 0.040(7) 0.040(7) 0.010(5) 0.009(5) 0.017(6)
C(75) 0.016(5) 0.039(7) 0.032(7) -0.006(5) -0.003(5) 0.005(5)
C(76) 0.014(5) 0.038(7) 0.021(6) 0.003(5) 0.001(4) -0.002(5)
C(77) 0.015(4) 0.029(6) 0.008(5) -0.003(4) -0.002(4) 0.003(4)
C(78) 0.024(5) 0.033(6) 0.015(5) -0.004(5) 0.000(4) 0.002(5)
C(79) 0.035(6) 0.044(7) 0.026(7) 0.000(6) -0.014(5) 0.002(6)
C(80) 0.052(8) 0.049(8) 0.013(6) -0.005(6) 0.002(5) 0.010(6)
C(81) 0.032(6) 0.034(7) 0.029(7) -0.010(5) 0.002(5) 0.009(5)
C(82) 0.025(5) 0.027(6) 0.020(6) -0.005(5) 0.002(4) 0.003(5)
C(83) 0.007(4) 0.024(5) 0.016(5) 0.003(4) -0.002(4) 0.003(4)
C(84) 0.017(5) 0.024(5) 0.027(6) -0.001(4) 0.003(4) 0.000(5)
C(85) 0.031(6) 0.021(5) 0.022(6) 0.001(5) 0.008(5) -0.001(5)
C(86) 0.018(5) 0.030(6) 0.030(6) 0.012(5) 0.004(4) 0.006(5)
C(87) 0.017(5) 0.027(6) 0.034(7) 0.002(4) -0.004(5) 0.008(5)
C(88) 0.018(5) 0.022(5) 0.025(6) 0.000(4) 0.006(4) 0.004(5)

loop_
_atom_type_symbol
_atom_type_description
_atom_type_scat_dispersion_real
_atom_type_scat_dispersion_imag
_atom_type_scat_source
C C 0.003 0.002
;International Tables for Crystallography
(1992, Vol. C, Tables 4.2.6.8 and 6.1.1.1)
;
H H 0.000 0.000
;International Tables for Crystallography
(1992, Vol. C, Table 6.1.1.2)
;
N N 0.006 0.003
;International Tables for Crystallography
(1992, Vol. C, Tables 4.2.6.8 and 6.1.1.1)
;
Br Br -0.290 2.459
;International Tables for Crystallography
(1992, Vol. C, Tables 4.2.6.8 and 6.1.1.1)
;
Sb Sb -0.587 1.546
;International Tables for Crystallography
(1992, Vol. C, Tables 4.2.6.8 and 6.1.1.1)
;
Cl Cl 0.148 0.159
;International Tables for Crystallography
(1992, Vol. C, Tables 4.2.6.8 and 6.1.1.1)
;

loop_
_geom_angle_atom_site_label_1
_geom_angle_atom_site_label_2
_geom_angle_atom_site_label_3
_geom_angle
_geom_angle_site_symmetry_1
_geom_angle_site_symmetry_2
_geom_angle_site_symmetry_3
_geom_angle_publ_flag
Br(1) Sb(1) Br(2) 176.77(5) . . . yes
Br(1) Sb(1) N(1) 89.3(3) . . . yes
Br(1) Sb(1) N(2) 92.1(2) . . . yes
Br(1) Sb(1) N(3) 91.4(2) . . . yes
Br(1) Sb(1) N(4) 88.3(2) . . . yes
Br(2) Sb(1) N(1) 90.2(3) . . . yes
Br(2) Sb(1) N(2) 91.1(2) . . . yes
Br(2) Sb(1) N(3) 89.1(2) . . . yes
Br(2) Sb(1) N(4) 88.5(2) . . . yes
N(1) Sb(1) N(2) 90.0(3) . . . yes
N(1) Sb(1) N(3) 179.2(4) . . . yes
N(1) Sb(1) N(4) 90.8(3) . . . yes
N(2) Sb(1) N(3) 89.5(3) . . . yes
N(2) Sb(1) N(4) 179.1(3) . . . yes
N(3) Sb(1) N(4) 89.7(3) . . . yes
Br(3) Sb(2) Br(4) 178.77(4) . . . yes
Br(3) Sb(2) N(5) 92.6(2) . . . yes
Br(3) Sb(2) N(6) 89.9(2) . . . yes
Br(3) Sb(2) N(7) 87.5(2) . . . yes
Br(3) Sb(2) N(8) 90.3(2) . . . yes
Br(4) Sb(2) N(5) 86.2(2) . . . yes
Br(4) Sb(2) N(6) 89.6(2) . . . yes
Br(4) Sb(2) N(7) 93.6(2) . . . yes
Br(4) Sb(2) N(8) 90.2(2) . . . yes
N(5) Sb(2) N(6) 90.1(3) . . . yes
N(5) Sb(2) N(7) 179.9(3) . . . yes
N(5) Sb(2) N(8) 90.4(3) . . . yes
N(6) Sb(2) N(7) 89.9(3) . . . yes
N(6) Sb(2) N(8) 179.5(3) . . . yes
N(7) Sb(2) N(8) 89.7(3) . . . yes
Br(5) Br(6) Br(7) 178.73(7) . . . yes
Br(8) Br(9) Br(10) 177.46(6) . . . yes
Sb(1) N(1) C(1) 125.0(7) . . . yes
Sb(1) N(1) C(4) 126.5(7) . . . yes
C(1) N(1) C(4) 108.5(8) . . . yes
Sb(1) N(2) C(6) 125.3(6) . . . yes
Sb(1) N(2) C(9) 126.1(6) . . . yes
C(6) N(2) C(9) 108.2(8) . . . yes
Sb(1) N(3) C(11) 125.9(6) . . . yes
Sb(1) N(3) C(14) 125.2(6) . . . yes
C(11) N(3) C(14) 108.4(8) . . . yes
Sb(1) N(4) C(16) 126.6(6) . . . yes
Sb(1) N(4) C(19) 124.6(6) . . . yes
C(16) N(4) C(19) 108.7(8) . . . yes
Sb(2) N(5) C(45) 123.8(6) . . . yes
Sb(2) N(5) C(48) 123.5(6) . . . yes
C(45) N(5) C(48) 109.3(8) . . . yes
Sb(2) N(6) C(50) 126.3(6) . . . yes
Sb(2) N(6) C(53) 126.4(6) . . . yes
C(50) N(6) C(53) 107.3(7) . . . yes
Sb(2) N(7) C(55) 125.7(6) . . . yes
Sb(2) N(7) C(58) 125.1(6) . . . yes
C(55) N(7) C(58) 107.8(8) . . . yes
Sb(2) N(8) C(60) 126.4(6) . . . yes
Sb(2) N(8) C(63) 124.7(6) . . . yes
C(60) N(8) C(63) 108.9(7) . . . yes
N(1) C(1) C(2) 106.8(9) . . . yes
N(1) C(1) C(20) 127.1(9) . . . yes
C(2) C(1) C(20) 126.0(9) . . . yes
C(1) C(2) C(3) 108.8(9) . . . yes
C(1) C(2) H(1) 125.4 . . . no
C(3) C(2) H(1) 125.8 . . . no
C(2) C(3) C(4) 106.7(10) . . . yes
C(2) C(3) H(2) 127.2 . . . no
C(4) C(3) H(2) 126.1 . . . no
N(1) C(4) C(3) 109.0(9) . . . yes
N(1) C(4) C(5) 125.9(9) . . . yes
C(3) C(4) C(5) 125.0(10) . . . yes
C(4) C(5) C(6) 124.9(9) . . . yes
C(4) C(5) C(21) 115.8(9) . . . yes
C(6) C(5) C(21) 119.3(9) . . . yes
N(2) C(6) C(5) 127.4(9) . . . yes
N(2) C(6) C(7) 108.1(8) . . . yes
C(5) C(6) C(7) 124.4(9) . . . yes
C(6) C(7) C(8) 106.6(9) . . . yes
C(6) C(7) H(3) 126.6 . . . no
C(8) C(7) H(3) 126.8 . . . no
C(7) C(8) C(9) 109.9(9) . . . yes
C(7) C(8) H(4) 124.6 . . . no
C(9) C(8) H(4) 125.5 . . . no
N(2) C(9) C(8) 107.2(8) . . . yes
N(2) C(9) C(10) 125.8(9) . . . yes
C(8) C(9) C(10) 127.0(9) . . . yes
C(9) C(10) C(11) 125.3(8) . . . yes
C(9) C(10) C(27) 117.3(8) . . . yes
C(11) C(10) C(27) 117.4(8) . . . yes
N(3) C(11) C(10) 126.9(8) . . . yes
N(3) C(11) C(12) 107.5(8) . . . yes
C(10) C(11) C(12) 125.6(8) . . . yes
C(11) C(12) C(13) 107.7(9) . . . yes
C(11) C(12) H(5) 125.6 . . . no
C(13) C(12) H(5) 126.7 . . . no
C(12) C(13) C(14) 109.9(9) . . . yes
C(12) C(13) H(6) 125.4 . . . no
C(14) C(13) H(6) 124.7 . . . no
N(3) C(14) C(13) 106.5(8) . . . yes
N(3) C(14) C(15) 126.6(9) . . . yes
C(13) C(14) C(15) 126.8(9) . . . yes
C(14) C(15) C(16) 125.2(9) . . . yes
C(14) C(15) C(33) 115.3(8) . . . yes
C(16) C(15) C(33) 119.4(8) . . . yes
N(4) C(16) C(15) 126.3(9) . . . yes
N(4) C(16) C(17) 107.9(8) . . . yes
C(15) C(16) C(17) 125.8(9) . . . yes
C(16) C(17) C(18) 108.1(9) . . . yes
C(16) C(17) H(7) 125.9 . . . no
C(18) C(17) H(7) 126.0 . . . no
C(17) C(18) C(19) 109.0(9) . . . yes
C(17) C(18) H(8) 126.1 . . . no
C(19) C(18) H(8) 125.0 . . . no
N(4) C(19) C(18) 106.3(8) . . . yes
N(4) C(19) C(20) 126.0(9) . . . yes
C(18) C(19) C(20) 127.7(9) . . . yes
C(1) C(20) C(19) 126.3(9) . . . yes
C(1) C(20) C(39) 115.3(9) . . . yes
C(19) C(20) C(39) 118.4(9) . . . yes
C(5) C(21) C(22) 121.2(9) . . . yes
C(5) C(21) C(26) 118.5(9) . . . yes
C(22) C(21) C(26) 120.1(9) . . . yes
C(21) C(22) C(23) 119.4(10) . . . yes
C(21) C(22) H(9) 120.2 . . . no
C(23) C(22) H(9) 120.3 . . . no
C(22) C(23) C(24) 120(1) . . . yes
C(22) C(23) H(10) 119.8 . . . no
C(24) C(23) H(10) 119.7 . . . no
C(23) C(24) C(25) 120.3(10) . . . yes
C(23) C(24) H(11) 120.1 . . . no
C(25) C(24) H(11) 119.6 . . . no
C(24) C(25) C(26) 120(1) . . . yes
C(24) C(25) H(12) 119.9 . . . no
C(26) C(25) H(12) 119.5 . . . no
C(21) C(26) C(25) 119.1(10) . . . yes
C(21) C(26) H(13) 120.4 . . . no
C(25) C(26) H(13) 120.5 . . . no
C(10) C(27) C(28) 119.7(9) . . . yes
C(10) C(27) C(32) 120.5(9) . . . yes
C(28) C(27) C(32) 119.7(9) . . . yes
C(27) C(28) C(29) 120.0(10) . . . yes
C(27) C(28) H(14) 119.3 . . . no
C(29) C(28) H(14) 120.7 . . . no
C(28) C(29) C(30) 120(1) . . . yes
C(28) C(29) H(15) 119.5 . . . no
C(30) C(29) H(15) 119.5 . . . no
C(29) C(30) C(31) 119(1) . . . yes
C(29) C(30) H(16) 120.8 . . . no
C(31) C(30) H(16) 119.6 . . . no
C(30) C(31) C(32) 121(1) . . . yes
C(30) C(31) H(17) 119.7 . . . no
C(32) C(31) H(17) 118.9 . . . no
C(27) C(32) C(31) 118.2(9) . . . yes
C(27) C(32) H(18) 120.7 . . . no
C(31) C(32) H(18) 121.1 . . . no
C(15) C(33) C(34) 120.9(9) . . . yes
C(15) C(33) C(38) 119.5(9) . . . yes
C(34) C(33) C(38) 119.3(9) . . . yes
C(33) C(34) C(35) 120.1(10) . . . yes
C(33) C(34) H(19) 119.8 . . . no
C(35) C(34) H(19) 120.1 . . . no
C(34) C(35) C(36) 119(1) . . . yes
C(34) C(35) H(20) 119.9 . . . no
C(36) C(35) H(20) 120.3 . . . no
C(35) C(36) C(37) 120(1) . . . yes
C(35) C(36) H(21) 119.5 . . . no
C(37) C(36) H(21) 119.7 . . . no
C(36) C(37) C(38) 120(1) . . . yes
C(36) C(37) H(22) 119.9 . . . no
C(38) C(37) H(22) 119.9 . . . no
C(33) C(38) C(37) 119.7(10) . . . yes
C(33) C(38) H(23) 119.4 . . . no
C(37) C(38) H(23) 120.9 . . . no
C(20) C(39) C(40) 119.9(9) . . . yes
C(20) C(39) C(44) 120.6(9) . . . yes
C(40) C(39) C(44) 119.3(9) . . . yes
C(39) C(40) C(41) 119(1) . . . yes
C(39) C(40) H(24) 119.7 . . . no
C(41) C(49) H(24) 120.7 . . . no
C(40) C(41) C(42) 120(1) . . . yes
C(40) C(41) H(25) 119.1 . . . no
C(42) C(41) H(25) 120.2 . . . no
C(41) C(42) C(43) 120.7(10) . . . yes
C(41) C(42) H(26) 119.8 . . . no
C(43) C(42) H(26) 119.5 . . . no
C(42) C(43) C(44) 119(1) . . . yes
C(42) C(43) H(27) 120.4 . . . no
C(44) C(43) H(27) 120.3 . . . no
C(39) C(44) C(43) 120.4(10) . . . yes
C(39) C(44) H(28) 120.3 . . . no
C(43) C(44) H(28) 119.3 . . . no
N(5) C(45) C(46) 106.6(8) . . . yes
N(5) C(45) C(64) 126.2(9) . . . yes
C(46) C(45) C(64) 127.2(9) . . . yes
C(45) C(46) C(47) 109.7(9) . . . yes
C(45) C(46) H(29) 125.2 . . . no
C(47) C(46) H(29) 125.1 . . . no
C(46) C(47) C(48) 107.5(9) . . . yes
C(46) C(47) H(30) 126.1 . . . no
C(48) C(47) H(30) 126.4 . . . no
N(5) C(48) C(47) 106.9(8) . . . yes
N(5) C(48) C(49) 127.9(9) . . . yes
C(47) C(48) C(49) 125.2(9) . . . yes
C(48) C(49) C(50) 125.7(9) . . . yes
C(48) C(49) C(65) 119.8(8) . . . yes
C(50) C(49) C(65) 114.5(8) . . . yes
N(6) C(50) C(49) 124.9(8) . . . yes
N(6) C(50) C(51) 107.1(8) . . . yes
C(49) C(50) C(51) 128.0(9) . . . yes
C(50) C(51) C(52) 109.3(9) . . . yes
C(50) C(51) H(31) 125.6 . . . no
C(52) C(51) H(31) 125.2 . . . no
C(51) C(52) C(53) 108.5(9) . . . yes
C(51) C(52) H(32) 126.6 . . . no
C(53) C(52) H(32) 124.9 . . . no
N(6) C(53) C(52) 107.8(8) . . . yes
N(6) C(53) C(54) 125.6(8) . . . yes
C(52) C(53) C(54) 126.5(9) . . . yes
C(53) C(54) C(55) 125.8(9) . . . yes
C(53) C(54) C(71) 116.3(8) . . . yes
C(55) C(54) C(71) 117.9(9) . . . yes
N(7) C(55) C(54) 125.6(9) . . . yes
N(7) C(55) C(56) 108.4(8) . . . yes
C(54) C(55) C(56) 126.0(9) . . . yes
C(55) C(56) C(57) 109.3(9) . . . yes
C(55) C(56) H(33) 124.8 . . . no
C(57) C(56) H(33) 125.9 . . . no
C(56) C(57) C(58) 107.1(9) . . . yes
C(56) C(57) H(34) 126.0 . . . no
C(58) C(57) H(34) 126.9 . . . no
N(7) C(58) C(57) 107.4(8) . . . yes
N(7) C(58) C(59) 127.6(9) . . . yes
C(57) C(58) C(59) 124.9(9) . . . yes
C(58) C(59) C(60) 123.9(9) . . . yes
C(58) C(59) C(77) 117.3(8) . . . yes
C(60) C(59) C(77) 118.8(8) . . . yes
N(8) C(60) C(59) 126.8(8) . . . yes
N(8) C(60) C(61) 108.6(8) . . . yes
C(59) C(60) C(61) 124.6(9) . . . yes
C(60) C(61) C(62) 107.5(9) . . . yes
C(60) C(61) H(35) 126.5 . . . no
C(62) C(61) H(35) 125.9 . . . no
C(61) C(62) C(63) 108.3(8) . . . yes
C(61) C(62) H(36) 126.3 . . . no
C(63) C(62) H(36) 125.3 . . . no
N(8) C(63) C(62) 106.6(8) . . . yes
N(8) C(63) C(64) 126.6(9) . . . yes
C(62) C(63) C(64) 126.8(9) . . . yes
C(45) C(64) C(63) 126.9(9) . . . yes
C(45) C(64) C(83) 116.9(8) . . . yes
C(63) C(64) C(83) 116.3(8) . . . yes
C(49) C(65) C(66) 119.2(9) . . . yes
C(49) C(65) C(70) 123.0(9) . . . yes
C(66) C(65) C(70) 117.8(10) . . . yes
C(65) C(66) C(67) 121(1) . . . yes
C(65) C(66) H(37) 119.0 . . . no
C(67) C(66) H(37) 119.8 . . . no
C(66) C(67) C(68) 119(1) . . . yes
C(66) C(67) H(38) 120.4 . . . no
C(68) C(67) H(38) 120.3 . . . no
C(67) C(68) C(69) 120(1) . . . yes
C(67) C(68) H(39) 119.6 . . . no
C(69) C(68) H(39) 119.4 . . . no
C(68) C(69) C(70) 118(1) . . . yes
C(68) C(69) H(40) 120.6 . . . no
C(70) C(69) H(40) 120.8 . . . no
C(65) C(70) C(69) 122(1) . . . yes
C(65) C(70) H(41) 118.8 . . . no
C(69) C(70) H(41) 119.0 . . . no
C(54) C(71) C(72) 120.5(9) . . . yes
C(54) C(71) C(76) 119.6(9) . . . yes
C(72) C(71) C(76) 119.8(9) . . . yes
C(71) C(72) C(73) 120.4(9) . . . yes
C(71) C(72) H(42) 120.0 . . . no
C(73) C(72) H(42) 119.8 . . . no
C(72) C(73) C(74) 119(1) . . . yes
C(72) C(73) H(43) 120.9 . . . no
C(74) C(73) H(43) 119.8 . . . no
C(73) C(74) C(75) 120(1) . . . yes
C(73) C(74) H(44) 120.2 . . . no
C(75) C(74) H(44) 119.3 . . . no
C(74) C(75) C(76) 121(1) . . . yes
C(74) C(75) H(45) 119.7 . . . no
C(76) C(75) H(45) 119.1 . . . no
C(71) C(76) C(75) 118.8(10) . . . yes
C(71) C(76) H(46) 120.6 . . . no
C(75) C(76) H(46) 120.6 . . . no
C(59) C(77) C(78) 117.4(9) . . . yes
C(59) C(77) C(82) 122.8(9) . . . yes
C(78) C(77) C(82) 119.9(9) . . . yes
C(77) C(78) C(79) 118.9(10) . . . yes
C(77) C(78) H(47) 120.4 . . . no
C(79) C(78) H(47) 120.7 . . . no
C(78) C(79) C(80) 122(1) . . . yes
C(78) C(79) H(48) 119.4 . . . no
C(80) C(79) H(48) 118.4 . . . no
C(79) C(80) C(81) 117(1) . . . yes
C(79) C(80) H(49) 120.9 . . . no
C(81) C(80) H(49) 121.1 . . . no
C(80) C(81) C(82) 120(1) . . . yes
C(80) C(81) H(50) 119.1 . . . no
C(82) C(81) H(50) 120.1 . . . no
C(77) C(82) C(81) 120.2(10) . . . yes
C(77) C(82) H(51) 119.4 . . . no
C(81) C(82) H(51) 120.4 . . . no
C(64) C(83) C(84) 121.8(8) . . . yes
C(64) C(83) C(88) 119.4(9) . . . yes
C(84) C(83) C(88) 118.8(9) . . . yes
C(83) C(84) C(85) 121.3(9) . . . yes
C(83) C(84) H(52) 119.0 . . . no
C(85) C(84) H(52) 119.7 . . . no
C(84) C(85) C(86) 119.9(10) . . . yes
C(84) C(85) H(53) 119.7 . . . no
C(86) C(85) H(53) 120.4 . . . no
C(85) C(86) C(87) 119.6(10) . . . yes
C(85) C(86) H(54) 120.1 . . . no
C(87) C(86) H(54) 120.3 . . . no
C(86) C(87) C(88) 120.5(10) . . . yes
C(86) C(87) H(55) 120.3 . . . no
C(88) C(87) H(55) 119.1 . . . no
C(83) C(88) C(87) 119.8(10) . . . yes
C(83) C(88) H(56) 119.7 . . . no
C(87) C(88) H(56) 120.5 . . . no
Cl(1) C(89) Cl(2) 107.8(7) . . . yes
Cl(1) C(89) Cl(3) 110.2(7) . . . yes
Cl(1) C(89) H(57) 109.5 . . . no
Cl(2) C(89) Cl(3) 110.6(7) . . . yes
Cl(2) C(89) H(57) 109.2 . . . no
Cl(3) C(89) H(57) 109.5 . . . no
Cl(4) C(90) Cl(5) 109.1(7) . . . yes
Cl(4) C(90) Cl(6) 109.4(7) . . . yes
Cl(4) C(90) H(58) 109.4 . . . no
Cl(5) C(90) Cl(6) 109.5(6) . . . yes
Cl(5) C(90) H(58) 109.5 . . . no
Cl(6) C(90) H(58) 109.8 . . . no
Cl(7) C(91) Cl(8) 109.9(7) . . . yes
Cl(7) C(91) Cl(9) 110.7(7) . . . yes
Cl(7) C(91) H(59) 108.7 . . . no
Cl(8) C(91) Cl(9) 109.4(7) . . . yes
Cl(8) C(91) H(59) 109.0 . . . no
Cl(9) C(91) H(59) 109.0 . . . no

loop_
_geom_bond_atom_site_label_1
_geom_bond_atom_site_label_2
_geom_bond_distance
_geom_bond_site_symmetry_1
_geom_bond_site_symmetry_2
_geom_bond_publ_flag
Sb(1) Br(1) 2.522(1) . . yes
Sb(1) Br(2) 2.510(1) . . yes
Sb(1) N(1) 2.079(8) . . yes
Sb(1) N(2) 2.076(8) . . yes
Sb(1) N(3) 2.074(8) . . yes
Sb(1) N(4) 2.081(8) . . yes
Sb(2) Br(3) 2.526(1) . . yes
Sb(2) Br(4) 2.516(1) . . yes
Sb(2) N(5) 2.093(8) . . yes
Sb(2) N(6) 2.076(8) . . yes
Sb(2) N(7) 2.076(8) . . yes
Sb(2) N(8) 2.086(8) . . yes
Br(5) Br(6) 2.548(3) . . yes
Br(6) Br(7) 2.555(3) . . yes
Br(8) Br(9) 2.566(2) . . yes
Br(9) Br(10) 2.498(2) . . yes
Cl(1) C(89) 1.75(1) . . yes
Cl(2) C(89) 1.77(1) . . yes
Cl(3) C(89) 1.76(1) . . yes
Cl(4) C(90) 1.78(1) . . yes
Cl(5) C(90) 1.76(1) . . yes
Cl(6) C(90) 1.77(1) . . yes
Cl(7) C(91) 1.79(1) . . yes
Cl(8) C(91) 1.76(1) . . yes
Cl(9) C(91) 1.74(1) . . yes
N(1) C(1) 1.40(1) . . yes
N(1) C(4) 1.38(1) . . yes
N(2) C(6) 1.39(1) . . yes
N(2) C(9) 1.40(1) . . yes
N(3) C(11) 1.38(1) . . yes
N(3) C(14) 1.40(1) . . yes
N(4) C(16) 1.36(1) . . yes
N(4) C(19) 1.42(1) . . yes
N(5) C(45) 1.39(1) . . yes
N(5) C(48) 1.39(1) . . yes
N(6) C(50) 1.41(1) . . yes
N(6) C(53) 1.38(1) . . yes
N(7) C(55) 1.39(1) . . yes
N(7) C(58) 1.39(1) . . yes
N(8) C(60) 1.37(1) . . yes
N(8) C(63) 1.40(1) . . yes
C(1) C(2) 1.42(1) . . yes
C(1) C(20) 1.38(2) . . yes
C(2) C(3) 1.39(2) . . yes
C(2) H(1) 0.95 . . no
C(3) C(4) 1.41(1) . . yes
C(3) H(2) 0.95 . . no
C(4) C(5) 1.42(1) . . yes
C(5) C(6) 1.40(1) . . yes
C(5) C(21) 1.49(1) . . yes
C(6) C(7) 1.44(1) . . yes
C(7) C(8) 1.37(1) . . yes
C(7) H(3) 0.95 . . no
C(8) C(9) 1.41(1) . . yes
C(8) H(4) 0.95 . . no
C(9) C(10) 1.40(1) . . yes
C(10) C(11) 1.40(1) . . yes
C(10) C(27) 1.49(1) . . yes
C(11) C(12) 1.45(1) . . yes
C(12) C(13) 1.33(1) . . yes
C(13) C(14) 1.43(1) . . yes
C(14) C(15) 1.39(1) . . yes
C(15) C(16) 1.41(1) . . yes
C(15) C(33) 1.48(1) . . yes
C(16) C(17) 1.43(1) . . yes
C(17) C(18) 1.36(1) . . yes
C(17) H(7) 0.95 . . no
C(18) C(19) 1.41(1) . . yes
C(18) H(8) 0.95 . . no
C(19) C(20) 1.40(1) . . yes
C(20) C(39) 1.48(1) . . yes
C(21) C(22) 1.41(1) . . yes
C(21) C(26) 1.39(1) . . yes
C(22) C(23) 1.37(2) . . yes
C(22) H(9) 0.95 . . no
C(23) C(24) 1.36(2) . . yes
C(23) H(10) 0.95 . . no
C(24) C(25) 1.39(2) . . yes
C(24) H(11) 0.95 . . no
C(25) C(26) 1.38(2) . . yes
C(25) H(12) 0.95 . . no
C(26) H(13) 0.95 . . no
C(27) C(28) 1.40(1) . . yes
C(27) C(32) 1.42(1) . . yes
C(28) C(29) 1.38(1) . . yes
C(28) H(14) 0.95 . . no
C(29) C(30) 1.39(2) . . yes
C(29) H(15) 0.95 . . no
C(30) C(31) 1.37(2) . . yes
C(30) H(16) 0.95 . . no
C(31) C(32) 1.40(2) . . yes
C(31) H(17) 0.95 . . no
C(32) H(18) 0.95 . . no
C(33) C(34) 1.40(1) . . yes
C(33) C(38) 1.39(1) . . yes
C(34) C(35) 1.37(2) . . yes
C(34) H(19) 0.95 . . no
C(35) C(36) 1.37(2) . . yes
C(35) H(20) 0.95 . . no
C(36) C(37) 1.37(2) . . yes
C(36) H(21) 0.95 . . no
C(37) C(38) 1.39(1) . . yes
C(37) H(22) 0.95 . . no
C(38) H(23) 0.95 . . no
C(39) C(40) 1.40(1) . . yes
C(39) C(44) 1.40(2) . . yes
C(40) C(41) 1.39(1) . . yes
C(40) H(24) 0.95 . . no
C(41) C(42) 1.36(2) . . yes
C(41) H(25) 0.95 . . no
C(42) C(43) 1.39(2) . . yes
C(42) H(26) 0.95 . . no
C(43) C(44) 1.39(1) . . yes
C(43) H(27) 0.95 . . no
C(44) H(28) 0.95 . . no
C(45) C(46) 1.43(1) . . yes
C(45) C(64) 1.40(1) . . yes
C(46) C(47) 1.35(1) . . yes
C(46) H(29) 0.95 . . no
C(47) C(48) 1.45(1) . . yes
C(47) H(30) 0.95 . . no
C(48) C(49) 1.39(1) . . yes
C(49) C(50) 1.40(1) . . yes
C(49) C(65) 1.49(1) . . yes
C(50) C(51) 1.43(1) . . yes
C(51) C(52) 1.32(1) . . yes
C(51) H(31) 0.95 . . no
C(52) C(53) 1.44(1) . . yes
C(52) H(32) 0.95 . . no
C(53) C(54) 1.41(1) . . yes
C(54) C(55) 1.41(1) . . yes
C(54) C(71) 1.50(1) . . yes
C(55) C(56) 1.39(1) . . yes
C(56) C(57) 1.36(1) . . yes
C(56) H(33) 0.95 . . no
C(57) C(58) 1.44(1) . . yes
C(57) H(34) 0.95 . . no
C(58) C(59) 1.41(1) . . yes
C(59) C(60) 1.42(1) . . yes
C(59) C(77) 1.49(1) . . yes
C(60) C(61) 1.43(1) . . yes
C(61) C(62) 1.37(1) . . yes
C(61) H(35) 0.95 . . no
C(62) C(63) 1.44(1) . . yes
C(62) H(36) 0.95 . . no
C(63) C(64) 1.36(1) . . yes
C(64) C(83) 1.51(1) . . yes
C(65) C(66) 1.40(1) . . yes
C(65) C(70) 1.38(1) . . yes
C(66) C(67) 1.37(2) . . yes
C(66) H(37) 0.95 . . no
C(67) C(68) 1.38(2) . . yes
C(67) H(38) 0.95 . . no
C(68) C(69) 1.39(2) . . yes
C(69) C(70) 1.38(2) . . yes
C(69) H(40) 0.95 . . no
C(70) H(41) 0.95 . . no
C(71) C(72) 1.38(1) . . yes
C(71) C(76) 1.42(1) . . yes
C(72) C(73) 1.40(1) . . yes
C(72) H(42) 0.95 . . no
C(73) C(74) 1.39(2) . . yes
C(73) H(43) 0.95 . . no
C(74) C(75) 1.38(2) . . yes
C(74) H(44) 0.95 . . no
C(75) C(76) 1.38(1) . . yes
C(75) H(45) 0.95 . . no
C(76) H(46) 0.95 . . no
C(77) C(78) 1.40(1) . . yes
C(77) C(82) 1.38(1) . . yes
C(78) C(79) 1.37(2) . . yes
C(78) H(47) 0.95 . . no
C(79) C(80) 1.38(2) . . yes
C(79) H(48) 0.95 . . no
C(80) C(81) 1.41(2) . . yes
C(80) H(49) 0.95 . . no
C(81) C(82) 1.37(2) . . yes
C(81) H(50) 0.95 . . no
C(82) H(51) 0.95 . . no
C(83) C(84) 1.39(1) . . yes
C(83) C(88) 1.39(1) . . yes
C(84) C(85) 1.39(1) . . yes
C(84) H(52) 0.95 . . no
C(85) C(86) 1.39(2) . . yes
C(85) H(53) 0.95 . . no
C(86) C(87) 1.38(2) . . yes
C(86) H(54) 0.95 . . no
C(87) C(88) 1.41(1) . . yes
C(87) H(55) 0.95 . . no
C(88) H(56) 0.95 . . no
C(89) H(57) 0.95 . . no
C(90) H(58) 0.95 . . no
C(91) H(59) 0.95 . . no

loop_
_geom_torsion_atom_site_label_1
_geom_torsion_atom_site_label_2
_geom_torsion_atom_site_label_3
_geom_torsion_atom_site_label_4
_geom_torsion
_geom_torsion_site_symmetry_1
_geom_torsion_site_symmetry_2
_geom_torsion_site_symmetry_3
_geom_torsion_site_symmetry_4
_geom_torsion_publ_flag
Sb(1) N(1) C(1) C(2) 177.7(7) . . . . yes
Sb(1) N(1) C(1) C(20) -1(1) . . . . yes
Sb(1) N(1) C(4) C(3) -179.9(7) . . . . yes
Sb(1) N(1) C(4) C(5) 0(1) . . . . yes
Sb(1) N(2) C(6) C(5) -2(1) . . . . yes
Sb(1) N(2) C(6) C(7) 174.5(7) . . . . yes
Sb(1) N(2) C(9) C(8) -173.9(7) . . . . yes
Sb(1) N(2) C(9) C(10) 5(1) . . . . yes
Sb(1) N(3) C(11) C(10) -6(1) . . . . yes
Sb(1) N(3) C(11) C(12) 173.6(6) . . . . yes
Sb(1) N(3) C(14) C(13) -173.0(6) . . . . yes
Sb(1) N(3) C(14) C(15) 4(1) . . . . yes
Sb(1) N(4) C(16) C(15) 6(1) . . . . yes
Sb(1) N(4) C(16) C(17) -174.8(7) . . . . yes
Sb(1) N(4) C(19) C(18) 175.6(7) . . . . yes
Sb(1) N(4) C(19) C(20) -3(1) . . . . yes
Sb(2) N(5) C(45) C(46) 161.4(6) . . . . yes
Sb(2) N(5) C(45) C(64) -15(1) . . . . yes
Sb(2) N(5) C(48) C(47) -162.0(6) . . . . yes
Sb(2) N(5) C(48) C(49) 16(1) . . . . yes
Sb(2) N(6) C(50) C(49) 1(1) . . . . yes
Sb(2) N(6) C(50) C(51) 179.1(6) . . . . yes
Sb(2) N(6) C(53) C(52) -178.5(6) . . . . yes
Sb(2) N(6) C(53) C(54) 0(1) . . . . yes
Sb(2) N(7) C(55) C(54) 12(1) . . . . yes
Sb(2) N(7) C(55) C(56) -167.1(7) . . . . yes
Sb(2) N(7) C(58) C(57) 167.2(6) . . . . yes
Sb(2) N(7) C(58) C(59) -9(1) . . . . yes
Sb(2) N(8) C(60) C(59) 0(1) . . . . yes
Sb(2) N(8) C(60) C(61) 179.4(7) . . . . yes
Sb(2) N(8) C(63) C(62) 179.1(6) . . . . yes
Sb(2) N(8) C(63) C(64) -2(1) . . . . yes
Br(1) Sb(1) N(1) C(1) 90.1(9) . . . . yes
Br(1) Sb(1) N(1) C(4) -91.0(9) . . . . yes
Br(1) Sb(1) N(2) C(6) 89.6(8) . . . . yes
Br(1) Sb(1) N(2) C(9) -98.9(8) . . . . yes
Br(1) Sb(1) N(3) C(11) 99.8(8) . . . . yes
Br(1) Sb(1) N(3) C(14) -88.8(8) . . . . yes
Br(1) Sb(1) N(4) C(16) 86.4(8) . . . . yes
Br(1) Sb(1) N(4) C(19) -88.8(8) . . . . yes
Br(2) Sb(1) N(1) C(1) -86.7(9) . . . . yes
Br(2) Sb(1) N(1) C(4) 92.2(9) . . . . yes
Br(2) Sb(1) N(2) C(6) -90.0(8) . . . . yes
Br(2) Sb(1) N(2) C(9) 81.5(8) . . . . yes
Br(2) Sb(1) N(3) C(11) -83.4(8) . . . . yes
Br(2) Sb(1) N(3) C(14) 88.0(8) . . . . yes
Br(2) Sb(1) N(4) C(16) -94.1(8) . . . . yes
Br(2) Sb(1) N(4) C(19) 90.6(8) . . . . yes
Br(3) Sb(2) N(5) C(45) 101.7(7) . . . . yes
Br(3) Sb(2) N(5) C(48) -101.5(7) . . . . yes
Br(3) Sb(2) N(6) C(50) 96.2(7) . . . . yes
Br(3) Sb(2) N(6) C(53) -84.2(8) . . . . yes
Br(3) Sb(2) N(7) C(55) 80.4(8) . . . . yes
Br(3) Sb(2) N(7) C(58) -84.5(8) . . . . yes
Br(3) Sb(2) N(8) C(60) 86.2(8) . . . . yes
Br(3) Sb(2) N(8) C(63) -95.5(7) . . . . yes
Br(4) Sb(2) N(5) C(45) -78.8(7) . . . . yes
Br(4) Sb(2) N(5) C(48) 78.0(7) . . . . yes
Br(4) Sb(2) N(6) C(50) -82.6(7) . . . . yes
Br(4) Sb(2) N(6) C(53) 96.9(8) . . . . yes
Br(4) Sb(2) N(7) C(55) -99.1(8) . . . . yes
Br(4) Sb(2) N(7) C(58) 96.0(8) . . . . yes
Br(4) Sb(2) N(8) C(60) -94.9(8) . . . . yes
Br(4) Sb(2) N(8) C(63) 83.4(7) . . . . yes
N(1) Sb(1) N(2) C(6) 0.3(8) . . . . yes
N(1) Sb(1) N(2) C(9) 171.8(8) . . . . yes
N(1) Sb(1) N(3) C(11) -42(21) . . . . yes
N(1) Sb(1) N(3) C(14) 129(20) . . . . yes
N(1) Sb(1) N(4) C(16) 175.7(9) . . . . yes
N(1) Sb(1) N(4) C(19) 0.4(8) . . . . yes
N(1) C(1) C(2) C(3) 3(1) . . . . yes
N(1) C(1) C(20) C(19) -1(1) . . . . yes
N(1) C(1) C(20) C(39) 175(1) . . . . yes
N(1) C(4) C(3) C(2) 2(1) . . . . yes
N(1) C(4) C(5) C(6) -2(1) . . . . yes
N(1) C(4) C(5) C(21) 176.5(10) . . . . yes
N(2) Sb(1) N(1) C(1) -177.9(9) . . . . yes
N(2) Sb(1) N(1) C(4) 1.1(9) . . . . yes
N(2) Sb(1) N(3) C(11) 7.8(8) . . . . yes
N(2) Sb(1) N(3) C(14) 179.1(8) . . . . yes
N(2) Sb(1) N(4) C(16) -29(21) . . . . yes
N(2) Sb(1) N(4) C(19) 155(20) . . . . yes
N(2) C(6) C(5) C(4) 3(1) . . . . yes
N(2) C(6) C(5) C(21) -174.8(9) . . . . yes
N(2) C(6) C(7) C(8) -1(1) . . . . yes
N(2) C(9) C(8) C(7) 0(1) . . . . yes
N(2) C(9) C(10) C(11) 0(1) . . . . yes
N(2) C(9) C(10) C(27) 176.7(9) . . . . yes
N(3) Sb(1) N(1) C(1) -128(20) . . . . yes
N(3) Sb(1) N(1) C(4) 50(21) . . . . yes
N(3) Sb(1) N(2) C(6) -179.1(8) . . . . yes
N(3) Sb(1) N(2) C(9) -7.6(8) . . . . yes
N(3) Sb(1) N(4) C(16) -5.0(9) . . . . yes
N(3) Sb(1) N(4) C(19) 179.8(8) . . . . yes
N(3) C(11) C(10) C(9) 1(1) . . . . yes
N(3) C(11) C(10) C(27) -176.5(9) . . . . yes
N(3) C(11) C(12) C(13) -1(1) . . . . yes
N(3) C(14) C(13) C(12) 0(1) . . . . yes
N(3) C(14) C(15) C(16) -4(1) . . . . yes
N(3) C(14) C(15) C(33) -179.6(9) . . . . yes
N(4) Sb(1) N(1) C(1) 1.8(9) . . . . yes
N(4) Sb(1) N(1) C(4) -179.3(9) . . . . yes
N(4) Sb(1) N(2) C(6) -154(20) . . . . yes
N(4) Sb(1) N(2) C(9) 16(21) . . . . yes
N(4) Sb(1) N(3) C(11) -171.9(8) . . . . yes
N(4) Sb(1) N(3) C(14) -0.5(8) . . . . yes
N(4) C(16) C(15) C(14) -1(1) . . . . yes
N(4) C(16) C(15) C(33) 173.0(9) . . . . yes
N(4) C(16) C(17) C(18) -1(1) . . . . yes
N(4) C(19) C(18) C(17) 0(1) . . . . yes
N(4) C(19) C(20) C(1) 3(1) . . . . yes
N(4) C(19) C(20) C(39) -173.0(9) . . . . yes
N(5) Sb(2) N(6) C(50) 3.6(8) . . . . yes
N(5) Sb(2) N(6) C(53) -176.9(8) . . . . yes
N(5) Sb(2) N(7) C(55) -71.7 . . . . yes
N(5) Sb(2) N(7) C(58) 123.5 . . . . yes
N(5) Sb(2) N(8) C(60) 178.9(8) . . . . yes
N(5) Sb(2) N(8) C(63) -2.9(8) . . . . yes
N(5) C(45) C(46) C(47) 0(1) . . . . yes
N(5) C(45) C(64) C(63) 8(1) . . . . yes
N(5) C(45) C(64) C(83) -171.0(9) . . . . yes
N(5) C(48) C(47) C(46) 2(1) . . . . yes
N(5) C(48) C(49) C(50) -10(1) . . . . yes
N(5) C(48) C(49) C(65) 168.9(9) . . . . yes
N(6) Sb(2) N(5) C(45) -168.4(8) . . . . yes
N(6) Sb(2) N(5) C(48) -11.6(8) . . . . yes
N(6) Sb(2) N(7) C(55) -9.5(8) . . . . yes
N(6) Sb(2) N(7) C(58) -174.4(8) . . . . yes
N(6) Sb(2) N(8) C(60) -31(38) . . . . yes
N(6) Sb(2) N(8) C(63) 147(38) . . . . yes
N(6) C(50) C(49) C(48) 0(1) . . . . yes
N(6) C(50) C(49) C(65) -179.1(9) . . . . yes
N(6) C(50) C(51) C(52) 0(1) . . . . yes
N(6) C(53) C(52) C(51) -1(1) . . . . yes
N(6) C(53) C(54) C(55) 0(1) . . . . yes
N(6) C(53) C(54) C(71) 178.5(9) . . . . yes
N(7) Sb(2) N(5) C(45) -106.3 . . . . yes
N(7) Sb(2) N(5) C(48) 50.5 . . . . yes
N(7) Sb(2) N(6) C(50) -176.3(8) . . . . yes
N(7) Sb(2) N(6) C(53) 3.3(8) . . . . yes
N(7) Sb(2) N(8) C(60) -1.3(8) . . . . yes
N(7) Sb(2) N(8) C(63) 177.0(8) . . . . yes
N(7) C(55) C(54) C(53) -6(1) . . . . yes
N(7) C(55) C(54) C(71) 174.2(9) . . . . yes
N(7) C(55) C(56) C(57) 0(1) . . . . yes
N(7) C(58) C(57) C(56) 0(1) . . . . yes
N(7) C(58) C(59) C(60) 7(1) . . . . yes
N(7) C(58) C(59) C(77) -171.9(9) . . . . yes
N(8) Sb(2) N(5) C(45) 11.3(8) . . . . yes
N(8) Sb(2) N(5) C(48) 168.2(8) . . . . yes
N(8) Sb(2) N(6) C(50) -146(38) . . . . yes
N(8) Sb(2) N(6) C(53) 33(38) . . . . yes
N(8) Sb(2) N(7) C(55) 170.7(8) . . . . yes
N(8) Sb(2) N(7) C(58) 5.9(8) . . . . yes
N(8) C(60) C(59) C(58) -1(1) . . . . yes
N(8) C(60) C(59) C(77) 177.6(9) . . . . yes
N(8) C(60) C(61) C(62) 0(1) . . . . yes
N(8) C(63) C(62) C(61) 3(1) . . . . yes
N(8) C(63) C(64) C(45) 1(1) . . . . yes
N(8) C(63) C(64) C(83) -178.6(9) . . . . yes
C(1) N(1) C(4) C(3) 0(1) . . . . yes
C(1) N(1) C(4) C(5) 178(1) . . . . yes
C(1) C(2) C(3) C(4) -3(1) . . . . yes
C(1) C(20) C(19) C(18) -174(1) . . . . yes
C(1) C(20) C(39) C(40) -109(1) . . . . yes
C(1) C(20) C(39) C(44) 65(1) . . . . yes
C(2) C(1) N(1) C(4) -1(1) . . . . yes
C(2) C(1) C(20) C(19) 179(1) . . . . yes
C(2) C(1) C(20) C(39) -3(1) . . . . yes
C(2) C(3) C(4) C(5) -176(1) . . . . yes
C(3) C(2) C(1) C(20) -177(1) . . . . yes
C(3) C(4) C(5) C(6) 177(1) . . . . yes
C(3) C(4) C(5) C(21) -4(1) . . . . yes
C(4) N(1) C(1) C(20) 179(1) . . . . yes
C(4) C(5) C(6) C(7) -172(1) . . . . yes
C(4) C(5) C(21) C(22) 64(1) . . . . yes
C(4) C(5) C(21) C(26) -110(1) . . . . yes
C(5) C(6) N(2) C(9) -175.4(10) . . . . yes
C(5) C(6) C(7) C(8) 175.6(10) . . . . yes
C(5) C(21) C(22) C(23) -176.2(10) . . . . yes
C(5) C(21) C(26) C(25) 174.9(10) . . . . yes
C(6) N(2) C(9) C(8) -1(1) . . . . yes
C(6) N(2) C(9) C(10) 178.4(9) . . . . yes
C(6) C(5) C(21) C(22) -116(1) . . . . yes
C(6) C(5) C(21) C(26) 68(1) . . . . yes
C(6) C(7) C(8) C(9) 0(1) . . . . yes
C(7) C(6) N(2) C(9) 1(1) . . . . yes
C(7) C(6) C(5) C(21) 8(1) . . . . yes
C(7) C(8) C(9) C(10) -179.4(10) . . . . yes
C(8) C(9) C(10) C(11) 178.7(10) . . . . yes
C(8) C(9) C(10) C(27) -3(1) . . . . yes
C(9) C(10) C(11) C(12) -178.6(10) . . . . yes
C(9) C(10) C(27) C(28) -62(1) . . . . yes
C(9) C(10) C(27) C(32) 122(1) . . . . yes
C(10) C(11) N(3) C(14) -178.7(9) . . . . yes
C(10) C(11) C(12) C(13) 178.4(10) . . . . yes
C(10) C(27) C(28) C(29) -174.9(10) . . . . yes
C(10) C(27) C(32) C(31) 174.3(10) . . . . yes
C(11) N(3) C(14) C(13) 0(1) . . . . yes
C(11) N(3) C(14) C(15) 177.6(10) . . . . yes
C(11) C(10) C(27) C(28) 115(1) . . . . yes
C(11) C(10) C(27) C(32) -59(1) . . . . yes
C(11) C(12) C(13) C(14) 1(1) . . . . yes
C(12) C(11) N(3) C(14) 0(1) . . . . yes
C(12) C(11) C(10) C(27) 3(1) . . . . yes
C(12) C(13) C(14) C(15) -178(1) . . . . yes
C(13) C(14) C(15) C(16) 172.9(10) . . . . yes
C(13) C(14) C(15) C(33) -2(1) . . . . yes
C(14) C(15) C(16) C(17) -179.9(10) . . . . yes
C(14) C(15) C(33) C(34) -57(1) . . . . yes
C(14) C(15) C(33) C(38) 116(1) . . . . yes
C(15) C(16) N(4) C(19) -177.2(10) . . . . yes
C(15) C(16) C(17) C(18) 176.9(10) . . . . yes
C(15) C(33) C(34) C(35) 169.7(10) . . . . yes
C(15) C(33) C(38) C(37) -172.5(10) . . . . yes
C(16) N(4) C(19) C(18) 0(1) . . . . yes
C(16) N(4) C(19) C(20) -179(1) . . . . yes
C(16) C(15) C(33) C(34) 127(1) . . . . yes
C(16) C(15) C(33) C(38) -59(1) . . . . yes
C(16) C(17) C(18) C(19) 1(1) . . . . yes
C(17) C(16) N(4) C(19) 1(1) . . . . yes
C(17) C(16) C(15) C(33) -5(1) . . . . yes
C(17) C(18) C(19) C(20) 178(1) . . . . yes
C(18) C(19) C(20) C(39) 8(1) . . . . yes
C(19) C(20) C(39) C(40) 67(1) . . . . yes
C(19) C(20) C(39) C(44) -117(1) . . . . yes
C(20) C(39) C(40) C(41) 171(1) . . . . yes
C(20) C(39) C(44) C(43) -173(1) . . . . yes
C(21) C(22) C(23) C(24) 2(1) . . . . yes
C(21) C(26) C(25) C(24) 0(1) . . . . yes
C(22) C(21) C(26) C(25) 0(1) . . . . yes
C(22) C(23) C(24) C(25) -2(1) . . . . yes
C(23) C(22) C(21) C(26) 0(1) . . . . yes
C(23) C(24) C(25) C(26) 0(1) . . . . yes
C(27) C(28) C(29) C(30) 1(1) . . . . yes
C(27) C(32) C(31) C(30) 0(1) . . . . yes
C(28) C(27) C(32) C(31) 0(1) . . . . yes
C(28) C(29) C(30) C(31) -2(1) . . . . yes
C(29) C(28) C(27) C(32) 0(1) . . . . yes
C(29) C(30) C(31) C(32) 1(1) . . . . yes
C(33) C(34) C(35) C(36) 2(1) . . . . yes
C(33) C(38) C(37) C(36) 2(1) . . . . yes
C(34) C(33) C(38) C(37) 0(1) . . . . yes
C(34) C(35) C(36) C(37) 0(1) . . . . yes
C(35) C(34) C(33) C(38) -3(1) . . . . yes
C(35) C(36) C(37) C(38) -3(1) . . . . yes
C(39) C(40) C(41) C(42) 2(1) . . . . yes
C(39) C(44) C(43) C(42) 1(1) . . . . yes
C(40) C(39) C(44) C(43) 1(1) . . . . yes
C(40) C(41) C(42) C(43) 0(1) . . . . yes
C(41) C(40) C(39) C(44) -3(1) . . . . yes
C(41) C(42) C(43) C(44) -1(1) . . . . yes
C(45) N(5) C(48) C(47) -2(1) . . . . yes
C(45) N(5) C(48) C(49) 176.7(9) . . . . yes
C(45) C(46) C(47) C(48) 0(1) . . . . yes
C(45) C(64) C(63) C(62) 179.7(10) . . . . yes
C(45) C(64) C(83) C(84) -127(1) . . . . yes
C(45) C(64) C(83) C(88) 55(1) . . . . yes
C(46) C(45) N(5) C(48) 1(1) . . . . yes
C(46) C(45) C(64) C(63) -168(1) . . . . yes
C(46) C(45) C(64) C(83) 12(1) . . . . yes
C(46) C(47) C(48) C(49) -177.0(9) . . . . yes
C(47) C(46) C(45) C(64) 176.8(10) . . . . yes
C(47) C(48) C(49) C(50) 168.6(10) . . . . yes
C(47) C(48) C(49) C(65) -12(1) . . . . yes
C(48) N(5) C(45) C(64) -175.6(9) . . . . yes
C(48) C(49) C(50) C(51) -177.4(10) . . . . yes
C(48) C(49) C(65) C(66) -61(1) . . . . yes
C(48) C(49) C(65) C(70) 121(1) . . . . yes
C(49) C(50) N(6) C(53) -178.4(9) . . . . yes
C(49) C(50) C(51) C(52) 177.5(10) . . . . yes
C(49) C(65) C(66) C(67) -173(1) . . . . yes
C(49) C(65) C(70) C(69) 173(1) . . . . yes
C(50) N(6) C(53) C(52) 1(1) . . . . yes
C(50) N(6) C(53) C(54) -179.7(9) . . . . yes
C(50) C(49) C(65) C(66) 117(1) . . . . yes
C(50) C(49) C(65) C(70) -59(1) . . . . yes
C(50) C(51) C(52) C(53) 0(1) . . . . yes
C(51) C(50) N(6) C(53) 0(1) . . . . yes
C(51) C(50) C(49) C(65) 3(1) . . . . yes
C(51) C(52) C(53) C(54) 179.5(10) . . . . yes
C(52) C(53) C(54) C(55) 178.7(10) . . . . yes
C(52) C(53) C(54) C(71) -2(1) . . . . yes
C(53) C(54) C(55) C(56) 173(1) . . . . yes
C(53) C(54) C(71) C(72) -61(1) . . . . yes
C(53) C(54) C(71) C(76) 116(1) . . . . yes
C(54) C(55) N(7) C(58) 179.8(9) . . . . yes
C(54) C(55) C(56) C(57) -179.8(10) . . . . yes
C(54) C(71) C(72) C(73) 174.4(10) . . . . yes
C(54) C(71) C(76) C(75) -174.3(10) . . . . yes
C(55) N(7) C(58) C(57) 0(1) . . . . yes
C(55) N(7) C(58) C(59) -177.1(10) . . . . yes
C(55) C(54) C(71) C(72) 118(1) . . . . yes
C(55) C(54) C(71) C(76) -64(1) . . . . yes
C(55) C(56) C(57) C(58) 0(1) . . . . yes
C(56) C(55) N(7) C(58) 0(1) . . . . yes
C(56) C(55) C(54) C(71) -5(1) . . . . yes
C(56) C(57) C(58) C(59) 177.2(10) . . . . yes
C(57) C(58) C(59) C(60) -169.2(10) . . . . yes
C(57) C(58) C(59) C(77) 11(1) . . . . yes
C(58) C(59) C(60) C(61) 178.4(10) . . . . yes
C(58) C(59) C(77) C(78) 56(1) . . . . yes
C(58) C(59) C(77) C(82) -124(1) . . . . yes
C(59) C(60) N(8) C(63) -178.9(9) . . . . yes
C(59) C(60) C(61) C(62) -179.2(10) . . . . yes
C(59) C(77) C(78) C(79) 178.5(10) . . . . yes
C(59) C(77) C(82) C(81) -178.6(10) . . . . yes
C(60) N(8) C(63) C(62) -2(1) . . . . yes
C(60) N(8) C(63) C(64) 175.7(10) . . . . yes
C(60) C(59) C(77) C(78) -123(1) . . . . yes
C(60) C(59) C(77) C(82) 56(1) . . . . yes
C(60) C(61) C(62) C(63) -2(1) . . . . yes
C(61) C(60) N(8) C(63) 0(1) . . . . yes
C(61) C(60) C(59) C(77) -2(1) . . . . yes
C(61) C(62) C(63) C(64) -175.1(10) . . . . yes
C(62) C(63) C(64) C(83) 0(1) . . . . yes
C(63) C(64) C(83) C(84) 53(1) . . . . yes
C(63) C(64) C(83) C(88) -124(1) . . . . yes
C(64) C(83) C(84) C(85) -175.4(9) . . . . yes
C(64) C(83) C(88) C(87) 174.3(9) . . . . yes
C(65) C(66) C(67) C(68) -2(1) . . . . yes
C(65) C(70) C(69) C(68) 1(1) . . . . yes
C(66) C(65) C(70) C(69) -3(1) . . . . yes
C(66) C(67) C(68) C(69) 0(1) . . . . yes
C(67) C(66) C(65) C(70) 3(1) . . . . yes
C(67) C(68) C(69) C(70) 0(1) . . . . yes
C(71) C(72) C(73) C(74) 0(1) . . . . yes
C(71) C(76) C(75) C(74) -1(1) . . . . yes
C(72) C(71) C(76) C(75) 3(1) . . . . yes
C(72) C(73) C(74) C(75) 1(1) . . . . yes
C(73) C(72) C(71) C(76) -3(1) . . . . yes
C(73) C(74) C(75) C(76) -1(1) . . . . yes
C(77) C(78) C(79) C(80) 1(1) . . . . yes
C(77) C(82) C(81) C(80) -1(1) . . . . yes
C(78) C(77) C(82) C(81) 0(1) . . . . yes
C(78) C(79) C(80) C(81) -1(1) . . . . yes
C(79) C(78) C(77) C(82) 0(1) . . . . yes
C(79) C(80) C(81) C(82) 1(1) . . . . yes
C(83) C(84) C(85) C(86) 0(1) . . . . yes
C(83) C(88) C(87) C(86) 1(1) . . . . yes
C(84) C(83) C(88) C(87) -3(1) . . . . yes
C(84) C(85) C(86) C(87) -2(1) . . . . yes
C(85) C(84) C(83) C(88) 2(1) . . . . yes
C(85) C(86) C(87) C(88) 0(1) . . . . yes
C(85) C(86) C(87) C(88) 0(1) . . . . yes
